data_1552689
loop_
_publ_author_name
'Sun, Na'
'Zheng, Guijuan'
'He, Meijun'
'Feng, Yuanyuan'
'Liu, Junjun'
'Wang, Meicheng'
'Zhang, Hanqi'
'Zhou, Junfei'
'Yao, Guangmin'

_publ_section_title
;
 Grayanane Diterpenoids from the Leaves of <i>Rhododendron auriculatum</i>
 and Their Analgesic Activities.
;
_journal_issue 7
_journal_name_full 'Journal of natural products'
_journal_page_first 1849
_journal_page_last 1860
_journal_paper_doi 10.1021/acs.jnatprod.9b00095
_journal_volume 82
_journal_year 2019
_chemical_absolute_configuration unk
_chemical_formula_moiety 'C20 H32 O5'
_chemical_formula_sum 'C20 H32 O5'
_chemical_formula_weight 352.45
_space_group_crystal_system orthorhombic
_space_group_IT_number 19
_space_group_name_Hall 'P 2ac 2ab'
_space_group_name_H-M_alt 'P 21 21 21'
_atom_sites_solution_hydrogens mixed
_atom_sites_solution_primary dual
_audit_creation_date 2018-05-10
_audit_creation_method
;
Olex2 1.2
(compiled 2017.08.10 svn.r3458 for OlexSys, GUI svn.r5492)
;
_cell_angle_alpha 90
_cell_angle_beta 90
_cell_angle_gamma 90
_cell_formula_units_Z 4
_cell_length_a 7.46660(10)
_cell_length_b 9.33390(10)
_cell_length_c 24.8537(2)
_cell_measurement_reflns_used 11431
_cell_measurement_temperature 100.00(10)
_cell_measurement_theta_max 73.5390
_cell_measurement_theta_min 3.5590
_cell_volume 1732.12(3)
_computing_cell_refinement 'CrysAlisPro 1.171.39.28b (Rigaku OD, 2015)'
_computing_data_collection 'CrysAlisPro 1.171.39.28b (Rigaku OD, 2015)'
_computing_data_reduction 'CrysAlisPro 1.171.39.28b (Rigaku OD, 2015)'
_computing_molecular_graphics 'Olex2 (Dolomanov et al., 2009)'
_computing_publication_material 'Olex2 (Dolomanov et al., 2009)'
_computing_structure_refinement 'ShelXL (Sheldrick, 2015)'
_computing_structure_solution 'ShelXT (Sheldrick, 2015)'
_diffrn_ambient_environment N~2~
_diffrn_ambient_temperature 100.00(10)
_diffrn_detector 'CCD plate'
_diffrn_measured_fraction_theta_full 1.000
_diffrn_measured_fraction_theta_max 0.988
_diffrn_measurement_details
;
List of Runs (angles in degrees, time in seconds):

  # Type    Start    End  Width  t~exp~   \w     \q     \k     \f   Frames
--------------------------------------------------------------------------
  1  \w    -26.00  89.00   0.50    0.70    --    0.00  70.00 172.00  230
  2  \w    -89.00  20.00   0.50    0.70    --    0.00 -51.00-136.00  218
  3  \w      5.00 121.00   0.50    3.60    --   94.60 -70.00  40.00  232
  4  \w     74.00 184.00   0.50    3.60    --   94.60  51.00   9.00  220
  5  \w      5.00 115.00   0.50    3.60    --   94.60 -51.00-136.00  220
  6  \w     68.00 184.00   0.50    3.60    --   94.60  70.00 172.00  232
  7  \w    -33.00  31.00   0.50    0.70    --    0.00 -82.00-180.00  128
  8  \w    -33.00  31.00   0.50    0.70    --    0.00 -82.00 -30.00  128
  9  \w      5.00 114.00   0.50    3.60    --   94.60 -45.00  30.00  218
 10  \w      5.00 118.00   0.50    3.60    --   94.60 -15.00  90.00  226
 11  \w      6.00 110.00   0.50    3.60    --   94.60 -30.00-120.00  208
 12  \w     88.00 114.00   0.50    3.60    --   94.60  30.00  90.00   52
 13  \w    120.00 180.00   0.50    3.60    --   94.60  30.00  90.00  120
 14  \w     16.00 110.00   0.50    3.60    --   94.60 -30.00  30.00  188
;
_diffrn_measurement_device 'four-circle diffractometer'
_diffrn_measurement_device_type 'XtaLAB AFC12 (RINC): Kappa single'
_diffrn_measurement_method '\w scans'
_diffrn_orient_matrix_type 'CrysAlisPro convention (1999,Acta A55,543-557)'
_diffrn_orient_matrix_UB_11 -0.0451697000
_diffrn_orient_matrix_UB_12 -0.1544505000
_diffrn_orient_matrix_UB_13 -0.0170626000
_diffrn_orient_matrix_UB_21 0.1556249000
_diffrn_orient_matrix_UB_22 -0.0564205000
_diffrn_orient_matrix_UB_23 0.0347298000
_diffrn_orient_matrix_UB_31 -0.1278832000
_diffrn_orient_matrix_UB_32 -0.0141028000
_diffrn_orient_matrix_UB_33 0.0483907000
_diffrn_radiation_monochromator graphite
_diffrn_radiation_probe x-ray
_diffrn_radiation_type CuK\a
_diffrn_radiation_wavelength 1.54184
_diffrn_reflns_av_R_equivalents 0.0295
_diffrn_reflns_av_unetI/netI 0.0205
_diffrn_reflns_Laue_measured_fraction_full 1.000
_diffrn_reflns_Laue_measured_fraction_max 0.988
_diffrn_reflns_limit_h_max 8
_diffrn_reflns_limit_h_min -9
_diffrn_reflns_limit_k_max 11
_diffrn_reflns_limit_k_min -11
_diffrn_reflns_limit_l_max 30
_diffrn_reflns_limit_l_min -28
_diffrn_reflns_number 16932
_diffrn_reflns_point_group_measured_fraction_full 1.000
_diffrn_reflns_point_group_measured_fraction_max 0.981
_diffrn_reflns_theta_full 67.684
_diffrn_reflns_theta_max 73.818
_diffrn_reflns_theta_min 3.557
_diffrn_source 'fine-focus sealed X-ray tube'
_diffrn_source_type 'Enhance (Cu) X-ray Source'
_exptl_absorpt_coefficient_mu 0.771
_exptl_absorpt_correction_T_max 1.00000
_exptl_absorpt_correction_T_min 0.50088
_exptl_absorpt_correction_type multi-scan
_exptl_absorpt_process_details
;
CrysAlisPro 1.171.39.28b (Rigaku Oxford Diffraction, 2015)
Empirical absorption correction using spherical harmonics,
 implemented in SCALE3 ABSPACK scaling algorithm.
;
_exptl_crystal_colour 'clear colourless'
_exptl_crystal_colour_lustre clear
_exptl_crystal_colour_primary colourless
_exptl_crystal_density_diffrn 1.352
_exptl_crystal_description block
_exptl_crystal_F_000 768
_exptl_crystal_size_max 0.2
_exptl_crystal_size_mid 0.05
_exptl_crystal_size_min 0.03
_refine_diff_density_max 0.216
_refine_diff_density_min -0.163
_refine_diff_density_rms 0.036
_refine_ls_abs_structure_details
;
 Flack x determined using 1371 quotients [(I+)-(I-)]/[(I+)+(I-)]
 (Parsons, Flack and Wagner, Acta Cryst. B69 (2013) 249-259).
;
_refine_ls_abs_structure_Flack 0.04(4)
_refine_ls_extinction_method none
_refine_ls_goodness_of_fit_ref 1.048
_refine_ls_hydrogen_treatment mixed
_refine_ls_matrix_type full
_refine_ls_number_parameters 262
_refine_ls_number_reflns 3434
_refine_ls_number_restraints 0
_refine_ls_restrained_S_all 1.048
_refine_ls_R_factor_all 0.0275
_refine_ls_R_factor_gt 0.0265
_refine_ls_shift/su_max 0.001
_refine_ls_shift/su_mean 0.000
_refine_ls_structure_factor_coef Fsqd
_refine_ls_weighting_details 'w=1/[\s^2^(Fo^2^)+(0.0402P)^2^+0.3332P] where P=(Fo^2^+2Fc^2^)/3'
_refine_ls_weighting_scheme calc
_refine_ls_wR_factor_gt 0.0690
_refine_ls_wR_factor_ref 0.0695
_reflns_Friedel_coverage 0.709
_reflns_Friedel_fraction_full 0.999
_reflns_Friedel_fraction_max 0.971
_reflns_number_gt 3332
_reflns_number_total 3434
_reflns_threshold_expression 'I > 2\s(I)'
_cod_data_source_file np9b00095_si_005.cif
_cod_data_source_block 20180509_sn4_61_2
_cod_database_code 1552689
_shelx_shelxl_version_number 2017/1
_shelx_space_group_comment
;
The symmetry employed for this shelxl refinement is uniquely defined
by the following loop, which should always be used as a source of
symmetry information in preference to the above space-group names.
They are only intended as comments.
;
_shelx_estimated_absorpt_t_max 0.977
_shelx_estimated_absorpt_t_min 0.861
_reflns_odcompleteness_completeness 99.95
_reflns_odcompleteness_iscentric 1
_reflns_odcompleteness_theta 66.97
_olex2_refinement_description
;
1. Fixed Uiso
 At 1.2 times of:
  All C(H) groups, All C(H,H) groups
 At 1.5 times of:
  All C(H,H,H) groups, All O(H) groups
2.a Ternary CH refined with riding coordinates:
 C00A(H00E), C00D(H00F), C00J(H00M)
2.b Secondary CH2 refined with riding coordinates:
 C007(H00A,H00B), C009(H00D,H00C), C00I(H00L,H00K), C00K(H00N,H00O)
2.c Idealised Me refined as rotating group:
 C00M(H00P,H00Q,H00R), C00N(H00S,H00T,H00U), C00O(H00V,H00W,H00X)
2.d Idealised tetrahedral OH refined as rotating group:
 O001(H001), O002(H002), O003(H003), O004(H004), O005(H005)
;
_olex2_submission_special_instructions 'No special instructions were received'
_oxdiff_exptl_absorpt_empirical_details
;
Empirical correction (ABSPACK) includes:
- Absorption correction using spherical harmonics
- Frame scaling
;
_oxdiff_exptl_absorpt_empirical_full_max 1.795
_oxdiff_exptl_absorpt_empirical_full_min 0.645

loop_
_space_group_symop_operation_xyz
'x, y, z'
'-x+1/2, -y, z+1/2'
'-x, y+1/2, -z+1/2'
'x+1/2, -y+1/2, -z'

loop_
_atom_site_label
_atom_site_type_symbol
_atom_site_fract_x
_atom_site_fract_y
_atom_site_fract_z
_atom_site_U_iso_or_equiv
_atom_site_adp_type
_atom_site_occupancy
_atom_site_site_symmetry_order
_atom_site_calc_flag
_atom_site_refinement_flags_posn
O001 O 0.82257(16) -0.09685(12) 0.76941(4) 0.0155(2) Uani 1 1 d .
H001 H 0.852437 -0.179250 0.762314 0.023 Uiso 1 1 calc GR
O002 O 0.64644(16) 0.36718(12) 0.55555(5) 0.0168(2) Uani 1 1 d .
H002 H 0.667171 0.282692 0.562111 0.025 Uiso 1 1 calc GR
O003 O 1.04409(16) 0.12311(13) 0.74660(4) 0.0170(3) Uani 1 1 d .
H003 H 1.046000 0.066615 0.771860 0.026 Uiso 1 1 calc GR
O004 O 0.79989(16) 0.51163(13) 0.63391(5) 0.0219(3) Uani 1 1 d .
H004 H 0.828779 0.482299 0.604050 0.033 Uiso 1 1 calc GR
O005 O 0.36481(18) 0.40333(13) 0.48279(5) 0.0219(3) Uani 1 1 d .
H005 H 0.462151 0.368508 0.490677 0.033 Uiso 1 1 calc GR
C006 C 0.5798(2) 0.10903(17) 0.63310(6) 0.0129(3) Uani 1 1 d .
C007 C 0.8881(2) 0.17900(17) 0.66500(6) 0.0137(3) Uani 1 1 d .
H00A H 0.908018 0.158073 0.627248 0.016 Uiso 1 1 calc R
H00B H 0.948609 0.267919 0.673796 0.016 Uiso 1 1 calc R
C008 C 0.7880(2) -0.02074(17) 0.72065(6) 0.0137(3) Uani 1 1 d .
C009 C 0.7035(2) -0.11889(17) 0.67882(6) 0.0146(3) Uani 1 1 d .
H00D H 0.595130 -0.160317 0.693714 0.017 Uiso 1 1 calc R
H00C H 0.785601 -0.196695 0.671030 0.017 Uiso 1 1 calc R
C00A C 0.6226(2) 0.46335(17) 0.64634(6) 0.0151(3) Uani 1 1 d .
H00E H 0.559744 0.545545 0.661984 0.018 Uiso 1 1 calc R
C00B C 0.6818(2) 0.19204(16) 0.67690(6) 0.0130(3) Uani 1 1 d .
C00C C 0.4444(2) 0.15660(17) 0.60198(6) 0.0140(3) Uani 1 1 d .
C00D C 0.3700(2) 0.31004(17) 0.60597(6) 0.0137(3) Uani 1 1 d .
H00F H 0.328975 0.324488 0.643023 0.016 Uiso 1 1 calc R
C00E C 0.6569(2) -0.04130(17) 0.62597(6) 0.0151(3) Uani 1 1 d .
C00F C 0.9598(2) 0.05560(17) 0.70043(6) 0.0138(3) Uani 1 1 d .
C00G C 0.5190(2) 0.42267(17) 0.59458(6) 0.0132(3) Uani 1 1 d .
C00H C 0.2123(2) 0.35107(18) 0.56782(7) 0.0177(3) Uani 1 1 d .
C00I C 0.6612(2) 0.10463(16) 0.72988(6) 0.0135(3) Uani 1 1 d .
H00L H 0.696931 0.160690 0.760937 0.016 Uiso 1 1 calc R
H00K H 0.538877 0.072051 0.734764 0.016 Uiso 1 1 calc R
C00J C 0.2852(2) 0.46606(18) 0.52987(6) 0.0177(3) Uani 1 1 d .
H00M H 0.188015 0.530611 0.519164 0.021 Uiso 1 1 calc R
C00K C 0.6236(2) 0.34654(17) 0.68949(6) 0.0144(3) Uani 1 1 d .
H00N H 0.503123 0.341371 0.703931 0.017 Uiso 1 1 calc R
H00O H 0.699960 0.380384 0.718410 0.017 Uiso 1 1 calc R
C00L C 0.4210(2) 0.54818(17) 0.56533(6) 0.0158(3) Uani 1 1 d .
C00M C 0.3122(2) 0.63919(18) 0.60547(7) 0.0188(3) Uani 1 1 d .
H00P H 0.250749 0.577204 0.630160 0.028 Uiso 1 1 calc GR
H00Q H 0.226349 0.696025 0.586187 0.028 Uiso 1 1 calc GR
H00R H 0.391604 0.701010 0.625050 0.028 Uiso 1 1 calc GR
C00N C 1.0948(2) -0.04323(19) 0.67389(7) 0.0179(3) Uani 1 1 d .
H00S H 1.204988 0.007573 0.668167 0.027 Uiso 1 1 calc GR
H00T H 1.048517 -0.075487 0.639956 0.027 Uiso 1 1 calc GR
H00U H 1.116401 -0.124301 0.696760 0.027 Uiso 1 1 calc GR
C00O C 0.5446(3) 0.64615(18) 0.53292(7) 0.0206(4) Uani 1 1 d .
H00V H 0.632855 0.687273 0.556386 0.031 Uiso 1 1 calc GR
H00W H 0.475358 0.721241 0.516674 0.031 Uiso 1 1 calc GR
H00X H 0.603221 0.591484 0.505345 0.031 Uiso 1 1 calc GR
C00P C 0.3626(3) 0.06614(18) 0.55822(7) 0.0188(3) Uani 1 1 d .
H00Y H 0.421(4) -0.027(3) 0.5532(10) 0.038(7) Uiso 1 1 d .
H H 0.369(3) 0.115(3) 0.5241(10) 0.031(6) Uiso 1 1 d .
HA H 0.235(4) 0.049(3) 0.5642(10) 0.034(6) Uiso 1 1 d .
H00G H 0.572(3) -0.103(2) 0.6067(8) 0.017(5) Uiso 1 1 d .
H00H H 0.769(3) -0.035(2) 0.6037(8) 0.018(5) Uiso 1 1 d .
H00I H 0.111(3) 0.391(2) 0.5880(8) 0.019(5) Uiso 1 1 d .
H00J H 0.158(3) 0.272(2) 0.5473(9) 0.022(5) Uiso 1 1 d .

loop_
_atom_site_aniso_label
_atom_site_aniso_U_11
_atom_site_aniso_U_22
_atom_site_aniso_U_33
_atom_site_aniso_U_23
_atom_site_aniso_U_13
_atom_site_aniso_U_12
O001 0.0206(6) 0.0144(5) 0.0115(5) 0.0026(4) -0.0012(4) 0.0010(5)
O002 0.0204(6) 0.0132(5) 0.0169(5) 0.0005(5) 0.0058(5) 0.0026(5)
O003 0.0212(6) 0.0165(6) 0.0133(5) 0.0017(4) -0.0054(5) -0.0023(5)
O004 0.0172(6) 0.0218(6) 0.0266(6) 0.0035(5) -0.0027(5) -0.0056(5)
O005 0.0315(7) 0.0223(6) 0.0119(5) -0.0025(4) -0.0014(5) 0.0058(6)
C006 0.0157(7) 0.0129(7) 0.0101(7) 0.0001(6) 0.0016(6) -0.0031(6)
C007 0.0160(8) 0.0136(7) 0.0114(7) 0.0003(6) 0.0001(6) -0.0018(6)
C008 0.0161(8) 0.0147(7) 0.0104(7) 0.0023(6) -0.0010(6) 0.0002(6)
C009 0.0170(7) 0.0122(7) 0.0145(7) 0.0014(6) -0.0010(6) -0.0023(6)
C00A 0.0156(8) 0.0140(7) 0.0159(7) -0.0009(6) -0.0014(6) 0.0003(6)
C00B 0.0165(8) 0.0129(7) 0.0097(7) -0.0001(6) -0.0011(6) -0.0004(6)
C00C 0.0159(8) 0.0151(7) 0.0109(7) 0.0010(6) 0.0013(6) -0.0025(6)
C00D 0.0138(8) 0.0161(7) 0.0112(7) -0.0006(6) -0.0004(6) -0.0005(6)
C00E 0.0201(8) 0.0133(7) 0.0119(7) -0.0015(6) -0.0015(6) 0.0001(7)
C00F 0.0156(8) 0.0135(7) 0.0123(7) -0.0008(6) -0.0015(6) -0.0008(6)
C00G 0.0160(8) 0.0121(7) 0.0114(7) 0.0000(6) 0.0016(6) 0.0015(6)
C00H 0.0169(8) 0.0178(8) 0.0183(8) -0.0004(6) -0.0042(7) 0.0019(7)
C00I 0.0158(7) 0.0149(7) 0.0098(7) 0.0007(6) 0.0001(6) -0.0003(6)
C00J 0.0222(8) 0.0172(7) 0.0137(7) -0.0012(6) -0.0025(7) 0.0059(7)
C00K 0.0170(8) 0.0149(7) 0.0112(7) -0.0016(6) -0.0018(6) 0.0004(6)
C00L 0.0204(8) 0.0138(7) 0.0132(7) 0.0008(6) 0.0003(6) 0.0030(7)
C00M 0.0226(9) 0.0171(7) 0.0166(8) -0.0010(6) 0.0006(6) 0.0050(7)
C00N 0.0179(8) 0.0180(8) 0.0177(8) 0.0011(6) 0.0026(6) 0.0016(7)
C00O 0.0283(9) 0.0141(8) 0.0193(8) 0.0023(7) 0.0059(7) 0.0032(7)
C00P 0.0244(9) 0.0163(8) 0.0158(8) -0.0017(6) -0.0064(7) 0.0001(7)

loop_
_atom_type_symbol
_atom_type_description
_atom_type_scat_dispersion_real
_atom_type_scat_dispersion_imag
_atom_type_scat_source
C C 0.0181 0.0091 'International Tables Vol C Tables 4.2.6.8 and 6.1.1.4'
H H 0.0000 0.0000 'International Tables Vol C Tables 4.2.6.8 and 6.1.1.4'
O O 0.0492 0.0322 'International Tables Vol C Tables 4.2.6.8 and 6.1.1.4'

loop_
_geom_angle_atom_site_label_1
_geom_angle_atom_site_label_2
_geom_angle_atom_site_label_3
_geom_angle
C008 O001 H001 109.5
C00G O002 H002 109.5
C00F O003 H003 109.5
C00A O004 H004 109.5
C00J O005 H005 109.5
C00C C006 C00B 127.69(14)
C00C C006 C00E 121.24(14)
C00E C006 C00B 111.02(13)
H00A C007 H00B 108.6
C00B C007 H00A 110.4
C00B C007 H00B 110.4
C00F C007 H00A 110.4
C00F C007 H00B 110.3
C00F C007 C00B 106.86(12)
O001 C008 C009 110.80(12)
O001 C008 C00F 110.71(12)
O001 C008 C00I 111.53(12)
C009 C008 C00F 113.44(12)
C009 C008 C00I 107.91(13)
C00I C008 C00F 102.13(12)
C008 C009 H00D 108.9
C008 C009 H00C 108.9
C008 C009 C00E 113.15(13)
H00D C009 H00C 107.8
C00E C009 H00D 108.9
C00E C009 H00C 108.9
O004 C00A H00E 106.4
O004 C00A C00G 111.10(13)
O004 C00A C00K 111.78(13)
C00G C00A H00E 106.4
C00K C00A H00E 106.4
C00K C00A C00G 114.22(13)
C006 C00B C007 108.21(12)
C006 C00B C00I 106.61(12)
C006 C00B C00K 118.47(13)
C00I C00B C007 102.43(12)
C00K C00B C007 112.77(13)
C00K C00B C00I 106.94(12)
C006 C00C C00D 122.69(14)
C006 C00C C00P 122.26(15)
C00P C00C C00D 114.95(14)
C00C C00D H00F 107.5
C00C C00D C00G 111.02(13)
C00C C00D C00H 117.50(13)
C00G C00D H00F 107.5
C00G C00D C00H 105.26(13)
C00H C00D H00F 107.5
C006 C00E C009 114.73(13)
C006 C00E H00G 110.8(12)
C006 C00E H00H 108.7(12)
C009 C00E H00G 106.6(12)
C009 C00E H00H 108.0(12)
H00G C00E H00H 107.8(16)
O003 C00F C007 106.07(12)
O003 C00F C008 107.55(12)
O003 C00F C00N 108.63(13)
C007 C00F C008 103.89(12)
C00N C00F C007 115.83(13)
C00N C00F C008 114.28(13)
O002 C00G C00A 108.33(13)
O002 C00G C00D 110.38(13)
O002 C00G C00L 105.26(12)
C00A C00G C00D 111.83(13)
C00A C00G C00L 115.92(13)
C00D C00G C00L 104.87(13)
C00D C00H H00I 111.3(12)
C00D C00H H00J 116.3(13)
C00J C00H C00D 106.18(14)
C00J C00H H00I 108.7(13)
C00J C00H H00J 110.8(13)
H00I C00H H00J 103.5(18)
C008 C00I C00B 102.35(12)
C008 C00I H00L 111.3
C008 C00I H00K 111.3
C00B C00I H00L 111.3
C00B C00I H00K 111.3
H00L C00I H00K 109.2
O005 C00J C00H 111.31(14)
O005 C00J H00M 109.6
O005 C00J C00L 113.24(14)
C00H C00J H00M 109.6
C00H C00J C00L 103.29(13)
C00L C00J H00M 109.6
C00A C00K C00B 121.81(13)
C00A C00K H00N 106.9
C00A C00K H00O 106.9
C00B C00K H00N 106.9
C00B C00K H00O 106.9
H00N C00K H00O 106.7
C00J C00L C00G 101.58(13)
C00M C00L C00G 111.05(13)
C00M C00L C00J 107.21(14)
C00O C00L C00G 114.31(14)
C00O C00L C00J 113.08(13)
C00O C00L C00M 109.24(14)
C00L C00M H00P 109.5
C00L C00M H00Q 109.5
C00L C00M H00R 109.5
H00P C00M H00Q 109.5
H00P C00M H00R 109.5
H00Q C00M H00R 109.5
C00F C00N H00S 109.5
C00F C00N H00T 109.5
C00F C00N H00U 109.5
H00S C00N H00T 109.5
H00S C00N H00U 109.5
H00T C00N H00U 109.5
C00L C00O H00V 109.5
C00L C00O H00W 109.5
C00L C00O H00X 109.5
H00V C00O H00W 109.5
H00V C00O H00X 109.5
H00W C00O H00X 109.5
C00C C00P H00Y 114.1(15)
C00C C00P H 110.4(15)
C00C C00P HA 112.1(14)
H00Y C00P H 106(2)
H00Y C00P HA 108(2)
H C00P HA 105(2)

loop_
_geom_bond_atom_site_label_1
_geom_bond_atom_site_label_2
_geom_bond_distance
O001 H001 0.8200
O001 C008 1.4282(18)
O002 H002 0.8200
O002 C00G 1.4542(19)
O003 H003 0.8200
O003 C00F 1.4525(19)
O004 H004 0.8200
O004 C00A 1.432(2)
O005 H005 0.8200
O005 C00J 1.4372(19)
C006 C00B 1.538(2)
C006 C00C 1.348(2)
C006 C00E 1.527(2)
C007 H00A 0.9700
C007 H00B 0.9700
C007 C00B 1.573(2)
C007 C00F 1.546(2)
C008 C009 1.523(2)
C008 C00F 1.551(2)
C008 C00I 1.523(2)
C009 H00D 0.9700
C009 H00C 0.9700
C009 C00E 1.540(2)
C00A H00E 0.9800
C00A C00G 1.548(2)
C00A C00K 1.529(2)
C00B C00I 1.557(2)
C00B C00K 1.538(2)
C00C C00D 1.539(2)
C00C C00P 1.506(2)
C00D H00F 0.9800
C00D C00G 1.556(2)
C00D C00H 1.560(2)
C00E H00G 0.98(2)
C00E H00H 1.01(2)
C00F C00N 1.517(2)
C00G C00L 1.561(2)
C00H C00J 1.529(2)
C00H H00I 0.98(2)
C00H H00J 0.98(2)
C00I H00L 0.9700
C00I H00K 0.9700
C00J H00M 0.9800
C00J C00L 1.547(2)
C00K H00N 0.9700
C00K H00O 0.9700
C00L C00M 1.542(2)
C00L C00O 1.529(2)
C00M H00P 0.9600
C00M H00Q 0.9600
C00M H00R 0.9600
C00N H00S 0.9600
C00N H00T 0.9600
C00N H00U 0.9600
C00O H00V 0.9600
C00O H00W 0.9600
C00O H00X 0.9600
C00P H00Y 0.98(3)
C00P H 0.96(2)
C00P HA 0.98(3)
